data_4068350
loop_
_publ_author_name
'Brissy, Delphine'
'Skander, Myriem'
'Retailleau, Pascal'
'Frison, Gilles'
'Marinetti, Angela'

_publ_section_title
;
 Platinum(II) Complexes Featuring Chiral Diphosphines and N-Heterocyclic
 Carbene Ligands: Synthesis and Evaluation as Cycloisomerization Catalysts
;
_journal_issue 1
_journal_name_full Organometallics
_journal_page_first 140
_journal_paper_doi 10.1021/om800743r
_journal_volume 28
_journal_year 2009
_chemical_absolute_configuration ad
_chemical_formula_moiety 'C43 H52 I N2 P2 Pt, I'
_chemical_formula_sum 'C43 H52 I2 N2 P2 Pt'
_chemical_formula_weight 1107.70
_chemical_name_systematic
; 
 ? 
;
_space_group_IT_number 19
_symmetry_cell_setting orthorhombic
_symmetry_space_group_name_Hall 'P 2ac 2ab'
_symmetry_space_group_name_H-M 'P 21 21 21'
_atom_sites_solution_hydrogens difmap
_atom_sites_solution_primary direct
_atom_sites_solution_secondary difmap
_audit_creation_method SHELXL-97
_cell_angle_alpha 90.00
_cell_angle_beta 90.00
_cell_angle_gamma 90.00
_cell_formula_units_Z 4
_cell_length_a 12.544(3)
_cell_length_b 14.714(3)
_cell_length_c 23.594(5)
_cell_measurement_reflns_used 35325
_cell_measurement_temperature 293(2)
_cell_measurement_theta_max 26.37
_cell_measurement_theta_min 0.41
_cell_volume 4354.8(17)
_computing_cell_refinement 'DENZO (Otwinowski & Minor, 1997); COLLECT (Nonius B.V., 1999)'
_computing_data_collection 'DENZO (Otwinowski & Minor, 1997); COLLECT (Nonius B.V., 1999)'
_computing_data_reduction 'SCALEPACK (Otwinowski & Minor, 1997)'
_computing_molecular_graphics 'PLATON (Spek, 2003)'
_computing_publication_material 'SHELXL97 (Sheldrick, 2008)'
_computing_structure_refinement 'SHELXL97 (Sheldrick, 2008); CRYSTALBUILDER (Welter, 2006)'
_computing_structure_solution 'SHELXS97 (Sheldrick, 2008)'
_diffrn_ambient_temperature 293(2)
_diffrn_measured_fraction_theta_full 0.995
_diffrn_measured_fraction_theta_max 0.995
_diffrn_measurement_device_type 'Nonius kappa-CCD diffractometer'
_diffrn_measurement_method 'phi and omega scans'
_diffrn_radiation_monochromator graphite
_diffrn_radiation_source 'fine-focus sealed tube'
_diffrn_radiation_type MoK\a
_diffrn_radiation_wavelength 0.71069
_diffrn_reflns_av_R_equivalents 0.0553
_diffrn_reflns_av_sigmaI/netI 0.0797
_diffrn_reflns_limit_h_max 15
_diffrn_reflns_limit_h_min -15
_diffrn_reflns_limit_k_max 18
_diffrn_reflns_limit_k_min -18
_diffrn_reflns_limit_l_max 29
_diffrn_reflns_limit_l_min -29
_diffrn_reflns_number 24675
_diffrn_reflns_theta_full 26.36
_diffrn_reflns_theta_max 26.36
_diffrn_reflns_theta_min 1.63
_diffrn_standards_number 0
_exptl_absorpt_coefficient_mu 4.744
_exptl_absorpt_correction_T_max 0.110
_exptl_absorpt_correction_T_min 0.055
_exptl_absorpt_correction_type multi-scan
_exptl_absorpt_process_details 'Scalepack (Otwinowski & Minor, 1997)'
_exptl_crystal_colour yellow
_exptl_crystal_density_diffrn 1.690
_exptl_crystal_density_method 'not measured'
_exptl_crystal_description prism
_exptl_crystal_F_000 2152
_exptl_crystal_size_max 0.60
_exptl_crystal_size_mid 0.54
_exptl_crystal_size_min 0.47
_refine_diff_density_max 2.033
_refine_diff_density_min -1.402
_refine_diff_density_rms 0.142
_refine_ls_abs_structure_details 'Flack H D (1983), Acta Cryst. A39, 876-881'
_refine_ls_abs_structure_Flack 0.071(7)
_refine_ls_extinction_method none
_refine_ls_goodness_of_fit_ref 1.056
_refine_ls_hydrogen_treatment constr
_refine_ls_matrix_type full
_refine_ls_number_parameters 451
_refine_ls_number_reflns 8833
_refine_ls_number_restraints 0
_refine_ls_restrained_S_all 1.056
_refine_ls_R_factor_all 0.0657
_refine_ls_R_factor_gt 0.0498
_refine_ls_shift/su_max 0.004
_refine_ls_shift/su_mean 0.001
_refine_ls_structure_factor_coef Fsqd
_refine_ls_weighting_details 'calc w=1/[\s^2^(Fo^2^)+(0.0405P)^2^+0.0000P] where P=(Fo^2^+2Fc^2^)/3'
_refine_ls_weighting_scheme calc
_refine_ls_wR_factor_gt 0.1111
_refine_ls_wR_factor_ref 0.1211
_reflns_number_gt 7472
_reflns_number_total 8831
_reflns_threshold_expression >2sigma(I)
_cod_data_source_file om800743r_si_001.cif
_cod_data_source_block complex_7b
_cod_database_code 4068350

loop_
_symmetry_equiv_pos_as_xyz
'x, y, z'
'-x+1/2, -y, z+1/2'
'x+1/2, -y+1/2, -z'
'-x, y+1/2, -z+1/2'

loop_
_atom_site_label
_atom_site_type_symbol
_atom_site_fract_x
_atom_site_fract_y
_atom_site_fract_z
_atom_site_U_iso_or_equiv
_atom_site_adp_type
_atom_site_occupancy
_atom_site_symmetry_multiplicity
_atom_site_calc_flag
_atom_site_refinement_flags
Pt1 Pt 0.77737(2) 0.48459(2) 0.669283(12) 0.03386(10) Uani 1 1 d .
I1 I 0.36791(7) 0.55943(7) 0.54122(4) 0.0947(3) Uani 1 1 d .
I2 I 0.82326(8) 0.60200(6) 0.75009(3) 0.0812(3) Uani 1 1 d .
P1 P 0.65296(18) 0.41846(15) 0.72684(9) 0.0347(5) Uani 1 1 d .
P2 P 0.7285(2) 0.38017(15) 0.60554(8) 0.0363(5) Uani 1 1 d .
N1 N 0.8688(6) 0.6305(6) 0.5920(3) 0.050(2) Uani 1 1 d .
N2 N 0.9816(6) 0.5236(6) 0.5996(4) 0.057(2) Uani 1 1 d .
C1 C 0.8846(7) 0.5492(6) 0.6167(4) 0.042(2) Uani 1 1 d .
C2 C 0.9564(10) 0.6502(9) 0.5595(5) 0.079(4) Uani 1 1 d .
H2 H 0.9632 0.7011 0.5365 0.095 Uiso 1 1 calc R
C3 C 1.0263(10) 0.5896(8) 0.5654(6) 0.083(4) Uani 1 1 d .
H3 H 1.0945 0.5893 0.5498 0.100 Uiso 1 1 calc R
C4 C 0.7748(8) 0.6874(6) 0.6001(4) 0.050(2) Uani 1 1 d .
H4 H 0.7270 0.6551 0.6261 0.060 Uiso 1 1 calc R
C5 C 0.8040(10) 0.7769(8) 0.6278(5) 0.078(4) Uani 1 1 d .
H5A H 0.8525 0.8102 0.6034 0.094 Uiso 1 1 calc R
H5B H 0.8401 0.7653 0.6634 0.094 Uiso 1 1 calc R
C6 C 0.7034(12) 0.8345(10) 0.6387(6) 0.095(4) Uani 1 1 d .
H6A H 0.6602 0.8050 0.6674 0.114 Uiso 1 1 calc R
H6B H 0.7245 0.8935 0.6531 0.114 Uiso 1 1 calc R
C7 C 0.6366(14) 0.8476(12) 0.5850(7) 0.120(7) Uani 1 1 d .
H7A H 0.5707 0.8786 0.5943 0.145 Uiso 1 1 calc R
H7B H 0.6755 0.8848 0.5581 0.145 Uiso 1 1 calc R
C8 C 0.6121(11) 0.7572(10) 0.5589(7) 0.100(5) Uani 1 1 d .
H8A H 0.5729 0.7662 0.5239 0.120 Uiso 1 1 calc R
H8B H 0.5676 0.7222 0.5844 0.120 Uiso 1 1 calc R
C9 C 0.7137(12) 0.7053(8) 0.5467(5) 0.084(4) Uani 1 1 d .
H9A H 0.6963 0.6481 0.5286 0.100 Uiso 1 1 calc R
H9B H 0.7577 0.7402 0.5208 0.100 Uiso 1 1 calc R
C10 C 1.0384(10) 0.4407(9) 0.6222(6) 0.084(4) Uani 1 1 d .
H10 H 0.9845 0.3982 0.6364 0.101 Uiso 1 1 calc R
C11 C 1.1093(12) 0.4633(10) 0.6688(7) 0.101(4) Uani 1 1 d .
H11A H 1.0685 0.4911 0.6992 0.121 Uiso 1 1 calc R
H11B H 1.1619 0.5071 0.6561 0.121 Uiso 1 1 calc R
C12 C 1.1690(16) 0.3738(12) 0.6925(7) 0.125(6) Uani 1 1 d .
H12A H 1.2254 0.3916 0.7184 0.150 Uiso 1 1 calc R
H12B H 1.1187 0.3363 0.7132 0.150 Uiso 1 1 calc R
C13 C 1.2164(14) 0.3192(12) 0.6432(8) 0.124(6) Uani 1 1 d .
H13A H 1.2782 0.3516 0.6289 0.148 Uiso 1 1 calc R
H13B H 1.2411 0.2613 0.6578 0.148 Uiso 1 1 calc R
C14 C 1.1433(12) 0.3014(11) 0.5949(9) 0.126(6) Uani 1 1 d .
H14A H 1.0845 0.2634 0.6072 0.151 Uiso 1 1 calc R
H14B H 1.1811 0.2699 0.5649 0.151 Uiso 1 1 calc R
C15 C 1.1006(11) 0.3927(9) 0.5728(6) 0.096(5) Uani 1 1 d .
H15A H 1.0534 0.3826 0.5408 0.116 Uiso 1 1 calc R
H15B H 1.1593 0.4307 0.5603 0.116 Uiso 1 1 calc R
C16 C 0.5879(8) 0.3239(6) 0.6868(4) 0.042(2) Uani 1 1 d .
H16 H 0.6338 0.2706 0.6916 0.050 Uiso 1 1 calc R
C17 C 0.5909(7) 0.3477(6) 0.6227(4) 0.038(2) Uani 1 1 d .
H17 H 0.5456 0.4011 0.6168 0.046 Uiso 1 1 calc R
C18 C 0.4795(7) 0.2966(7) 0.7077(4) 0.053(2) Uani 1 1 d .
H18A H 0.4834 0.2821 0.7473 0.080 Uiso 1 1 calc R
H18B H 0.4554 0.2442 0.6870 0.080 Uiso 1 1 calc R
H18C H 0.4304 0.3458 0.7021 0.080 Uiso 1 1 calc R
C19 C 0.5469(9) 0.2709(8) 0.5863(5) 0.070(3) Uani 1 1 d .
H19A H 0.5503 0.2879 0.5471 0.106 Uiso 1 1 calc R
H19B H 0.4741 0.2594 0.5966 0.106 Uiso 1 1 calc R
H19C H 0.5884 0.2170 0.5923 0.106 Uiso 1 1 calc R
C20 C 0.7032(8) 0.3647(6) 0.7889(4) 0.047(2) Uani 1 1 d .
C21 C 0.8131(9) 0.3610(9) 0.7975(4) 0.065(3) Uani 1 1 d .
H21 H 0.8589 0.3902 0.7724 0.077 Uiso 1 1 calc R
C22 C 0.8545(10) 0.3131(11) 0.8441(5) 0.088(5) Uani 1 1 d .
H22 H 0.9279 0.3088 0.8489 0.106 Uiso 1 1 calc R
C23 C 0.7891(13) 0.2733(9) 0.8818(5) 0.086(4) Uani 1 1 d .
H23 H 0.8179 0.2431 0.9129 0.103 Uiso 1 1 calc R
C24 C 0.6836(12) 0.2766(8) 0.8754(5) 0.072(3) Uani 1 1 d .
H24 H 0.6394 0.2488 0.9019 0.086 Uiso 1 1 calc R
C25 C 0.6399(9) 0.3210(7) 0.8296(4) 0.062(3) Uani 1 1 d .
H25 H 0.5662 0.3221 0.8256 0.074 Uiso 1 1 calc R
C26 C 0.5427(7) 0.4938(6) 0.7459(4) 0.042(2) Uani 1 1 d .
C27 C 0.5108(8) 0.5081(7) 0.8027(5) 0.061(3) Uani 1 1 d .
H27 H 0.5508 0.4850 0.8325 0.073 Uiso 1 1 calc R
C28 C 0.4198(12) 0.5565(8) 0.8126(7) 0.088(4) Uani 1 1 d .
H28 H 0.3966 0.5652 0.8496 0.105 Uiso 1 1 calc R
C29 C 0.3656(12) 0.5906(9) 0.7710(9) 0.101(6) Uani 1 1 d .
H29 H 0.3029 0.6217 0.7791 0.122 Uiso 1 1 calc R
C30 C 0.3972(10) 0.5825(8) 0.7152(8) 0.092(5) Uani 1 1 d .
H30 H 0.3584 0.6099 0.6862 0.110 Uiso 1 1 calc R
C31 C 0.4875(9) 0.5330(8) 0.7034(5) 0.076(4) Uani 1 1 d .
H31 H 0.5104 0.5266 0.6661 0.092 Uiso 1 1 calc R
C32 C 0.7316(8) 0.4124(6) 0.5313(3) 0.046(2) Uani 1 1 d .
C33 C 0.6449(8) 0.4553(7) 0.5079(4) 0.055(3) Uani 1 1 d .
H33 H 0.5843 0.4669 0.5295 0.067 Uiso 1 1 calc R
C34 C 0.6498(10) 0.4813(9) 0.4507(4) 0.073(3) Uani 1 1 d .
H34 H 0.5912 0.5092 0.4340 0.087 Uiso 1 1 calc R
C35 C 0.7394(10) 0.4662(10) 0.4195(4) 0.088(4) Uani 1 1 d .
H35 H 0.7415 0.4848 0.3819 0.106 Uiso 1 1 calc R
C36 C 0.8274(12) 0.4236(11) 0.4429(5) 0.098(5) Uani 1 1 d .
H36 H 0.8880 0.4125 0.4213 0.117 Uiso 1 1 calc R
C37 C 0.8228(9) 0.3975(10) 0.5000(4) 0.078(4) Uani 1 1 d .
H37 H 0.8815 0.3699 0.5168 0.094 Uiso 1 1 calc R
C38 C 0.8035(7) 0.2721(7) 0.6115(4) 0.048(3) Uani 1 1 d .
C39 C 0.8023(10) 0.2084(8) 0.5691(5) 0.076(4) Uani 1 1 d .
H39 H 0.7698 0.2226 0.5348 0.091 Uiso 1 1 calc R
C40 C 0.8476(14) 0.1246(10) 0.5758(7) 0.098(5) Uani 1 1 d .
H40 H 0.8435 0.0807 0.5476 0.117 Uiso 1 1 calc R
C41 C 0.9001(12) 0.1077(11) 0.6269(9) 0.117(6) Uani 1 1 d .
H41 H 0.9351 0.0527 0.6323 0.140 Uiso 1 1 calc R
C42 C 0.9004(10) 0.1680(10) 0.6666(7) 0.088(4) Uani 1 1 d .
H42 H 0.9333 0.1536 0.7008 0.106 Uiso 1 1 calc R
C43 C 0.8542(8) 0.2532(7) 0.6609(5) 0.057(3) Uani 1 1 d .
H43 H 0.8578 0.2959 0.6899 0.068 Uiso 1 1 calc R

loop_
_atom_site_aniso_label
_atom_site_aniso_U_11
_atom_site_aniso_U_22
_atom_site_aniso_U_33
_atom_site_aniso_U_23
_atom_site_aniso_U_13
_atom_site_aniso_U_12
Pt1 0.03452(18) 0.04007(17) 0.02700(16) 0.00198(14) -0.00108(13) -0.00288(14)
I1 0.0730(5) 0.1038(7) 0.1073(7) -0.0517(6) -0.0097(5) 0.0207(5)
I2 0.1077(7) 0.0864(6) 0.0496(4) -0.0117(4) -0.0066(4) -0.0385(5)
P1 0.0385(12) 0.0350(12) 0.0305(11) 0.0019(10) 0.0052(9) -0.0016(10)
P2 0.0403(12) 0.0406(12) 0.0279(10) -0.0010(9) -0.0017(10) 0.0026(11)
N1 0.037(4) 0.056(5) 0.055(5) 0.020(4) 0.013(4) 0.002(4)
N2 0.041(4) 0.056(5) 0.074(5) 0.002(5) 0.020(4) 0.001(4)
C1 0.038(5) 0.046(5) 0.042(5) 0.002(4) -0.003(4) -0.008(4)
C2 0.078(9) 0.070(8) 0.090(9) 0.032(7) 0.040(7) 0.008(7)
C3 0.054(7) 0.080(9) 0.115(10) 0.007(8) 0.050(7) 0.013(7)
C4 0.038(5) 0.056(6) 0.054(6) 0.027(5) -0.002(5) 0.000(5)
C5 0.077(9) 0.083(9) 0.075(8) -0.006(7) 0.002(7) 0.005(7)
C6 0.096(10) 0.112(11) 0.076(9) 0.001(8) 0.002(8) 0.033(9)
C7 0.129(14) 0.120(14) 0.112(12) 0.045(11) 0.043(11) 0.058(12)
C8 0.070(9) 0.108(12) 0.124(12) 0.028(10) -0.045(8) 0.011(9)
C9 0.108(10) 0.075(8) 0.068(8) 0.004(6) -0.043(8) -0.001(9)
C10 0.054(7) 0.078(9) 0.120(11) 0.011(9) 0.015(7) -0.011(7)
C11 0.089(10) 0.100(11) 0.114(11) -0.005(10) -0.014(9) 0.007(8)
C12 0.153(16) 0.119(14) 0.102(12) 0.028(11) -0.019(12) 0.017(13)
C13 0.090(11) 0.123(13) 0.158(16) 0.034(13) -0.003(12) 0.039(12)
C14 0.058(9) 0.111(13) 0.21(2) -0.027(14) -0.013(11) 0.014(9)
C15 0.081(9) 0.095(10) 0.113(11) -0.016(9) 0.003(8) 0.042(9)
C16 0.054(6) 0.033(5) 0.039(5) 0.003(4) 0.003(4) -0.009(4)
C17 0.029(5) 0.041(5) 0.046(5) -0.004(4) -0.005(4) -0.003(4)
C18 0.040(5) 0.061(7) 0.058(6) 0.001(5) 0.007(5) -0.015(5)
C19 0.059(7) 0.074(8) 0.079(8) -0.019(7) -0.011(6) -0.009(6)
C20 0.056(6) 0.042(5) 0.043(5) -0.001(4) 0.011(5) 0.000(5)
C21 0.057(7) 0.105(10) 0.031(5) 0.011(6) 0.005(5) 0.007(6)
C22 0.058(7) 0.159(14) 0.048(7) 0.019(8) -0.007(6) 0.036(8)
C23 0.107(12) 0.104(11) 0.047(6) 0.021(7) -0.004(7) 0.027(9)
C24 0.095(10) 0.067(8) 0.054(7) 0.028(6) -0.003(6) 0.000(7)
C25 0.073(7) 0.059(6) 0.053(6) 0.024(6) 0.008(6) -0.016(5)
C26 0.043(5) 0.030(5) 0.053(5) 0.004(4) 0.008(4) -0.004(4)
C27 0.059(6) 0.055(7) 0.068(6) -0.008(6) 0.029(5) -0.005(5)
C28 0.104(11) 0.043(7) 0.115(12) -0.021(8) 0.051(9) -0.007(7)
C29 0.071(9) 0.041(7) 0.192(19) -0.036(10) 0.018(11) 0.011(6)
C30 0.073(9) 0.048(8) 0.154(15) -0.011(9) -0.019(10) 0.023(6)
C31 0.070(7) 0.087(10) 0.072(8) 0.000(7) -0.013(6) 0.030(7)
C32 0.060(6) 0.048(5) 0.030(4) -0.003(4) -0.004(5) -0.010(5)
C33 0.060(6) 0.061(7) 0.046(5) 0.012(5) 0.000(5) 0.012(5)
C34 0.099(9) 0.081(8) 0.039(5) 0.019(6) -0.016(6) 0.000(8)
C35 0.096(10) 0.132(12) 0.037(6) 0.022(7) 0.005(7) -0.005(9)
C36 0.088(9) 0.148(15) 0.058(8) 0.022(8) 0.016(7) 0.018(10)
C37 0.063(7) 0.127(11) 0.045(6) 0.028(7) 0.012(6) 0.016(7)
C38 0.038(6) 0.054(6) 0.050(6) -0.004(5) 0.016(4) 0.007(4)
C39 0.086(9) 0.069(8) 0.074(8) -0.025(6) 0.002(7) 0.023(7)
C40 0.125(13) 0.070(9) 0.097(11) -0.029(9) 0.020(10) 0.021(9)
C41 0.083(11) 0.077(10) 0.189(19) -0.010(13) 0.048(12) 0.030(9)
C42 0.071(8) 0.085(9) 0.109(11) 0.041(10) 0.028(8) 0.027(7)
C43 0.052(6) 0.045(6) 0.072(7) 0.019(6) 0.013(5) 0.008(5)

loop_
_atom_type_symbol
_atom_type_description
_atom_type_scat_dispersion_real
_atom_type_scat_dispersion_imag
_atom_type_scat_source
C C .0033 .0016 'International Tables Vol C Tables 4.2.6.8 and 6.1.1.4'
H H .0000 .0000 'International Tables Vol C Tables 4.2.6.8 and 6.1.1.4'
N N .0061 .0033 'International Tables Vol C Tables 4.2.6.8 and 6.1.1.4'
P P .1023 .0942 'International Tables Vol C Tables 4.2.6.8 and 6.1.1.4'
I I -.4742 1.8119 'International Tables Vol C Tables 4.2.6.8 and 6.1.1.4'
Pt Pt -1.7033 8.3905 'International Tables Vol C Tables 4.2.6.8 and 6.1.1.4'

loop_
_geom_angle_atom_site_label_1
_geom_angle_atom_site_label_2
_geom_angle_atom_site_label_3
_geom_angle
C1 Pt1 P2 95.2(3)
C1 Pt1 P1 177.3(3)
P2 Pt1 P1 85.40(8)
C1 Pt1 I2 89.5(2)
P2 Pt1 I2 175.32(6)
P1 Pt1 I2 89.91(6)
C20 P1 C26 109.5(4)
C20 P1 C16 103.9(4)
C26 P1 C16 104.2(4)
C20 P1 Pt1 115.9(3)
C26 P1 Pt1 113.9(3)
C16 P1 Pt1 108.3(3)
C32 P2 C17 107.5(4)
C32 P2 C38 106.6(4)
C17 P2 C38 103.7(4)
C32 P2 Pt1 117.6(3)
C17 P2 Pt1 106.8(3)
C38 P2 Pt1 113.5(3)
C1 N1 C2 108.2(8)
C1 N1 C4 124.9(7)
C2 N1 C4 126.9(9)
C1 N2 C3 110.3(9)
C1 N2 C10 123.5(9)
C3 N2 C10 125.6(9)
N2 C1 N1 104.7(8)
N2 C1 Pt1 130.2(7)
N1 C1 Pt1 125.1(7)
C3 C2 N1 110.4(10)
C3 C2 H2 124.8
N1 C2 H2 124.8
C2 C3 N2 106.2(9)
C2 C3 H3 126.9
N2 C3 H3 126.9
N1 C4 C9 113.9(9)
N1 C4 C5 111.1(9)
C9 C4 C5 109.4(9)
N1 C4 H4 107.4
C9 C4 H4 107.4
C5 C4 H4 107.4
C4 C5 C6 110.6(11)
C4 C5 H5A 109.5
C6 C5 H5A 109.5
C4 C5 H5B 109.5
C6 C5 H5B 109.5
H5A C5 H5B 108.1
C7 C6 C5 112.3(11)
C7 C6 H6A 109.1
C5 C6 H6A 109.1
C7 C6 H6B 109.1
C5 C6 H6B 109.1
H6A C6 H6B 107.9
C8 C7 C6 110.0(12)
C8 C7 H7A 109.7
C6 C7 H7A 109.7
C8 C7 H7B 109.7
C6 C7 H7B 109.7
H7A C7 H7B 108.2
C7 C8 C9 110.6(12)
C7 C8 H8A 109.5
C9 C8 H8A 109.5
C7 C8 H8B 109.5
C9 C8 H8B 109.5
H8A C8 H8B 108.1
C4 C9 C8 111.2(12)
C4 C9 H9A 109.4
C8 C9 H9A 109.4
C4 C9 H9B 109.4
C8 C9 H9B 109.4
H9A C9 H9B 108.0
C11 C10 N2 111.8(11)
C11 C10 C15 111.2(11)
N2 C10 C15 109.6(11)
C11 C10 H10 108.0
N2 C10 H10 108.0
C15 C10 H10 108.0
C10 C11 C12 111.0(13)
C10 C11 H11A 109.4
C12 C11 H11A 109.4
C10 C11 H11B 109.4
C12 C11 H11B 109.4
H11A C11 H11B 108.0
C13 C12 C11 110.2(12)
C13 C12 H12A 109.6
C11 C12 H12A 109.6
C13 C12 H12B 109.6
C11 C12 H12B 109.6
H12A C12 H12B 108.1
C14 C13 C12 115.8(14)
C14 C13 H13A 108.3
C12 C13 H13A 108.3
C14 C13 H13B 108.3
C12 C13 H13B 108.3
H13A C13 H13B 107.4
C13 C14 C15 108.7(14)
C13 C14 H14A 109.9
C15 C14 H14A 109.9
C13 C14 H14B 109.9
C15 C14 H14B 109.9
H14A C14 H14B 108.3
C14 C15 C10 108.3(13)
C14 C15 H15A 110.0
C10 C15 H15A 110.0
C14 C15 H15B 110.0
C10 C15 H15B 110.0
H15A C15 H15B 108.4
C18 C16 C17 113.8(8)
C18 C16 P1 115.4(7)
C17 C16 P1 108.3(6)
C18 C16 H16 106.2
C17 C16 H16 106.2
P1 C16 H16 106.2
C19 C17 C16 111.9(8)
C19 C17 P2 114.2(7)
C16 C17 P2 107.2(6)
C19 C17 H17 107.8
C16 C17 H17 107.8
P2 C17 H17 107.8
C16 C18 H18A 109.5
C16 C18 H18B 109.5
H18A C18 H18B 109.5
C16 C18 H18C 109.5
H18A C18 H18C 109.5
H18B C18 H18C 109.5
C17 C19 H19A 109.5
C17 C19 H19B 109.5
H19A C19 H19B 109.5
C17 C19 H19C 109.5
H19A C19 H19C 109.5
H19B C19 H19C 109.5
C21 C20 C25 116.3(10)
C21 C20 P1 119.1(8)
C25 C20 P1 124.6(8)
C20 C21 C22 119.9(11)
C20 C21 H21 120.1
C22 C21 H21 120.1
C23 C22 C21 120.7(12)
C23 C22 H22 119.6
C21 C22 H22 119.6
C24 C23 C22 121.0(12)
C24 C23 H23 119.5
C22 C23 H23 119.5
C23 C24 C25 120.1(12)
C23 C24 H24 120.0
C25 C24 H24 120.0
C24 C25 C20 122.0(11)
C24 C25 H25 119.0
C20 C25 H25 119.0
C31 C26 C27 119.7(9)
C31 C26 P1 117.7(8)
C27 C26 P1 122.5(8)
C28 C27 C26 118.5(12)
C28 C27 H27 120.8
C26 C27 H27 120.8
C29 C28 C27 120.8(14)
C29 C28 H28 119.6
C27 C28 H28 119.6
C28 C29 C30 122.6(14)
C28 C29 H29 118.7
C30 C29 H29 118.7
C31 C30 C29 118.4(14)
C31 C30 H30 120.8
C29 C30 H30 120.8
C26 C31 C30 119.9(13)
C26 C31 H31 120.0
C30 C31 H31 120.0
C33 C32 C37 121.0(8)
C33 C32 P2 119.3(7)
C37 C32 P2 119.6(8)
C32 C33 C34 118.4(9)
C32 C33 H33 120.8
C34 C33 H33 120.8
C35 C34 C33 120.7(10)
C35 C34 H34 119.6
C33 C34 H34 119.6
C34 C35 C36 121.1(10)
C34 C35 H35 119.5
C36 C35 H35 119.5
C35 C36 C37 118.4(12)
C35 C36 H36 120.8
C37 C36 H36 120.8
C32 C37 C36 120.4(11)
C32 C37 H37 119.8
C36 C37 H37 119.8
C43 C38 C39 119.5(10)
C43 C38 P2 118.7(7)
C39 C38 P2 121.6(8)
C40 C39 C38 121.7(12)
C40 C39 H39 119.1
C38 C39 H39 119.1
C39 C40 C41 117.3(13)
C39 C40 H40 121.4
C41 C40 H40 121.4
C42 C41 C40 120.5(15)
C42 C41 H41 119.8
C40 C41 H41 119.8
C41 C42 C43 123.2(15)
C41 C42 H42 118.4
C43 C42 H42 118.4
C38 C43 C42 117.7(12)
C38 C43 H43 121.1
C42 C43 H43 121.1

loop_
_geom_bond_atom_site_label_1
_geom_bond_atom_site_label_2
_geom_bond_distance
Pt1 C1 2.062(9)
Pt1 P2 2.236(2)
Pt1 P1 2.286(2)
Pt1 I2 2.6364(9)
P1 C20 1.779(10)
P1 C26 1.828(9)
P1 C16 1.869(9)
P2 C32 1.815(8)
P2 C17 1.836(9)
P2 C38 1.853(10)
N1 C1 1.346(12)
N1 C2 1.370(13)
N1 C4 1.458(12)
N2 C1 1.336(12)
N2 C3 1.382(13)
N2 C10 1.509(15)
C2 C3 1.259(15)
C2 H2 0.9300
C3 H3 0.9300
C4 C9 1.497(14)
C4 C5 1.516(15)
C4 H4 0.9800
C5 C6 1.542(17)
C5 H5A 0.9700
C5 H5B 0.9700
C6 C7 1.53(2)
C6 H6A 0.9700
C6 H6B 0.9700
C7 C8 1.50(2)
C7 H7A 0.9700
C7 H7B 0.9700
C8 C9 1.51(2)
C8 H8A 0.9700
C8 H8B 0.9700
C9 H9A 0.9700
C9 H9B 0.9700
C10 C11 1.453(19)
C10 C15 1.571(17)
C10 H10 0.9800
C11 C12 1.62(2)
C11 H11A 0.9700
C11 H11B 0.9700
C12 C13 1.53(2)
C12 H12A 0.9700
C12 H12B 0.9700
C13 C14 1.49(2)
C13 H13A 0.9700
C13 H13B 0.9700
C14 C15 1.537(19)
C14 H14A 0.9700
C14 H14B 0.9700
C15 H15A 0.9700
C15 H15B 0.9700
C16 C18 1.502(12)
C16 C17 1.552(12)
C16 H16 0.9800
C17 C19 1.523(13)
C17 H17 0.9800
C18 H18A 0.9600
C18 H18B 0.9600
C18 H18C 0.9600
C19 H19A 0.9600
C19 H19B 0.9600
C19 H19C 0.9600
C20 C21 1.394(15)
C20 C25 1.402(13)
C21 C22 1.407(15)
C21 H21 0.9300
C22 C23 1.344(18)
C22 H22 0.9300
C23 C24 1.333(19)
C23 H23 0.9300
C24 C25 1.377(14)
C24 H24 0.9300
C25 H25 0.9300
C26 C31 1.350(14)
C26 C27 1.413(13)
C27 C28 1.366(17)
C27 H27 0.9300
C28 C29 1.29(2)
C28 H28 0.9300
C29 C30 1.38(2)
C29 H29 0.9300
C30 C31 1.375(17)
C30 H30 0.9300
C31 H31 0.9300
C32 C33 1.374(13)
C32 C37 1.379(14)
C33 C34 1.404(13)
C33 H33 0.9300
C34 C35 1.363(16)
C34 H34 0.9300
C35 C36 1.384(17)
C35 H35 0.9300
C36 C37 1.400(15)
C36 H36 0.9300
C37 H37 0.9300
C38 C43 1.355(13)
C38 C39 1.372(14)
C39 C40 1.367(17)
C39 H39 0.9300
C40 C41 1.39(2)
C40 H40 0.9300
C41 C42 1.29(2)
C41 H41 0.9300
C42 C43 1.388(15)
C42 H42 0.9300
C43 H43 0.9300

loop_
_geom_torsion_atom_site_label_1
_geom_torsion_atom_site_label_2
_geom_torsion_atom_site_label_3
_geom_torsion_atom_site_label_4
_geom_torsion
P2 Pt1 P1 C20 115.1(3)
I2 Pt1 P1 C20 -65.0(3)
P2 Pt1 P1 C26 -116.5(3)
I2 Pt1 P1 C26 63.4(3)
P2 Pt1 P1 C16 -1.1(3)
I2 Pt1 P1 C16 178.8(3)
C1 Pt1 P2 C32 -30.9(5)
P1 Pt1 P2 C32 146.5(4)
C1 Pt1 P2 C17 -151.7(4)
P1 Pt1 P2 C17 25.7(3)
C1 Pt1 P2 C38 94.6(4)
P1 Pt1 P2 C38 -88.0(3)
C3 N2 C1 N1 1.2(11)
C10 N2 C1 N1 172.8(10)
C3 N2 C1 Pt1 -178.5(8)
C10 N2 C1 Pt1 -6.8(15)
C2 N1 C1 N2 1.4(11)
C4 N1 C1 N2 -177.3(9)
C2 N1 C1 Pt1 -178.9(8)
C4 N1 C1 Pt1 2.4(13)
P2 Pt1 C1 N2 -74.3(9)
I2 Pt1 C1 N2 106.0(8)
P2 Pt1 C1 N1 106.1(8)
I2 Pt1 C1 N1 -73.6(8)
C1 N1 C2 C3 -3.8(16)
C4 N1 C2 C3 174.9(12)
N1 C2 C3 N2 4.4(17)
C1 N2 C3 C2 -3.6(15)
C10 N2 C3 C2 -175.0(12)
C1 N1 C4 C9 -119.2(11)
C2 N1 C4 C9 62.3(15)
C1 N1 C4 C5 116.7(10)
C2 N1 C4 C5 -61.8(14)
N1 C4 C5 C6 -177.4(9)
C9 C4 C5 C6 56.0(14)
C4 C5 C6 C7 -53.6(17)
C5 C6 C7 C8 53.5(19)
C6 C7 C8 C9 -56.3(18)
N1 C4 C9 C8 174.8(10)
C5 C4 C9 C8 -60.2(14)
C7 C8 C9 C4 61.1(16)
C1 N2 C10 C11 -94.3(13)
C3 N2 C10 C11 76.0(16)
C1 N2 C10 C15 141.9(11)
C3 N2 C10 C15 -47.8(16)
N2 C10 C11 C12 179.9(12)
C15 C10 C11 C12 -57.3(17)
C10 C11 C12 C13 48(2)
C11 C12 C13 C14 -49(2)
C12 C13 C14 C15 56(2)
C13 C14 C15 C10 -60.5(16)
C11 C10 C15 C14 64.4(16)
N2 C10 C15 C14 -171.5(10)
C20 P1 C16 C18 78.7(8)
C26 P1 C16 C18 -36.0(8)
Pt1 P1 C16 C18 -157.6(6)
C20 P1 C16 C17 -152.5(6)
C26 P1 C16 C17 92.8(7)
Pt1 P1 C16 C17 -28.8(7)
C18 C16 C17 C19 -54.5(11)
P1 C16 C17 C19 175.7(7)
C18 C16 C17 P2 179.5(7)
P1 C16 C17 P2 49.8(7)
C32 P2 C17 C19 57.6(8)
C38 P2 C17 C19 -55.1(8)
Pt1 P2 C17 C19 -175.3(6)
C32 P2 C17 C16 -177.8(6)
C38 P2 C17 C16 69.5(7)
Pt1 P2 C17 C16 -50.7(6)
C26 P1 C20 C21 -134.1(9)
C16 P1 C20 C21 115.1(9)
Pt1 P1 C20 C21 -3.6(10)
C26 P1 C20 C25 49.1(10)
C16 P1 C20 C25 -61.8(9)
Pt1 P1 C20 C25 179.5(8)
C25 C20 C21 C22 1.8(17)
P1 C20 C21 C22 -175.3(9)
C20 C21 C22 C23 -2(2)
C21 C22 C23 C24 1(2)
C22 C23 C24 C25 0(2)
C23 C24 C25 C20 -0.7(19)
C21 C20 C25 C24 -0.3(16)
P1 C20 C25 C24 176.7(9)
C20 P1 C26 C31 -173.2(8)
C16 P1 C26 C31 -62.5(9)
Pt1 P1 C26 C31 55.3(9)
C20 P1 C26 C27 3.5(9)
C16 P1 C26 C27 114.1(8)
Pt1 P1 C26 C27 -128.1(7)
C31 C26 C27 C28 4.5(15)
P1 C26 C27 C28 -172.2(8)
C26 C27 C28 C29 -1.7(18)
C27 C28 C29 C30 -2(2)
C28 C29 C30 C31 3(2)
C27 C26 C31 C30 -3.5(17)
P1 C26 C31 C30 173.2(10)
C29 C30 C31 C26 0.0(19)
C17 P2 C32 C33 34.6(9)
C38 P2 C32 C33 145.4(8)
Pt1 P2 C32 C33 -85.8(8)
C17 P2 C32 C37 -148.6(9)
C38 P2 C32 C37 -37.8(10)
Pt1 P2 C32 C37 91.0(10)
C37 C32 C33 C34 1.9(17)
P2 C32 C33 C34 178.7(8)
C32 C33 C34 C35 -1.5(19)
C33 C34 C35 C36 1(2)
C34 C35 C36 C37 -1(2)
C33 C32 C37 C36 -2(2)
P2 C32 C37 C36 -178.7(11)
C35 C36 C37 C32 1(2)
C32 P2 C38 C43 151.0(8)
C17 P2 C38 C43 -95.7(8)
Pt1 P2 C38 C43 19.8(9)
C32 P2 C38 C39 -33.9(10)
C17 P2 C38 C39 79.4(9)
Pt1 P2 C38 C39 -165.1(8)
C43 C38 C39 C40 2.4(18)
P2 C38 C39 C40 -172.6(11)
C38 C39 C40 C41 -3(2)
C39 C40 C41 C42 3(2)
C40 C41 C42 C43 -3(2)
C39 C38 C43 C42 -1.8(15)
P2 C38 C43 C42 173.4(8)
C41 C42 C43 C38 2.1(19)
